data_4508838
loop_
_publ_author_name
'Borkowski, Lauren A.'
'Cahill, Christopher L.'

_publ_section_title
;
 Crystal Engineering with the Uranyl Cation II. Mixed Aliphatic
 Carboxylate/Aromatic Pyridyl Coordination Polymers:&#x2009; Synthesis,
 Crystal Structures, and Sensitized Luminescence
;
_journal_issue 10
_journal_name_full 'Crystal Growth &amp; Design'
_journal_page_first 2248
_journal_paper_doi 10.1021/cg060330g
_journal_volume 6
_journal_year 2006
_chemical_formula_moiety 'C18 H22 N2 O10 U2'
_chemical_formula_sum 'C18 H22 N2 O10 U2'
_chemical_formula_weight 902.44
_chemical_name_systematic
;
 ?
;
_space_group_IT_number 15
_symmetry_cell_setting monoclinic
_symmetry_space_group_name_Hall '-C 2yc'
_symmetry_space_group_name_H-M 'C 1 2/c 1'
_atom_sites_solution_hydrogens geom
_atom_sites_solution_primary direct
_atom_sites_solution_secondary difmap
_audit_creation_method SHELXL-97
_cell_angle_alpha 90.00
_cell_angle_beta 112.3050(10)
_cell_angle_gamma 90.00
_cell_formula_units_Z 8
_cell_length_a 15.4208(3)
_cell_length_b 27.9321(6)
_cell_length_c 11.0768(3)
_cell_measurement_temperature 100(2)
_cell_volume 4414.17(18)
_computing_cell_refinement 'SAINTPLUS (Bruker AXS, 2005)'
_computing_data_collection 'APEX II (Bruker AXS, 2005)'
_computing_data_reduction 'SAINTPLUS (Bruker AXS, 2005)'
_computing_publication_material 'WINGX (Farrugia, 1998)'
_computing_structure_refinement 'SHELXL-97 (Sheldrick, 1997)'
_computing_structure_solution 'SHELXS (Sheldrick, 2004)'
_diffrn_ambient_temperature 273(2)
_diffrn_measured_fraction_theta_full 0.997
_diffrn_measured_fraction_theta_max 0.997
_diffrn_measurement_device_type 'Bruker APEX II CCD'
_diffrn_measurement_method 'omega scans'
_diffrn_radiation_monochromator graphite
_diffrn_radiation_source 'fine-focus sealed tube'
_diffrn_radiation_type MoK\a
_diffrn_radiation_wavelength 0.71073
_diffrn_reflns_av_R_equivalents 0.0312
_diffrn_reflns_av_sigmaI/netI 0.0272
_diffrn_reflns_limit_h_max 19
_diffrn_reflns_limit_h_min -19
_diffrn_reflns_limit_k_max 34
_diffrn_reflns_limit_k_min -33
_diffrn_reflns_limit_l_max 13
_diffrn_reflns_limit_l_min -13
_diffrn_reflns_number 22280
_diffrn_reflns_theta_full 26.37
_diffrn_reflns_theta_max 26.37
_diffrn_reflns_theta_min 1.60
_exptl_absorpt_coefficient_mu 14.714
_exptl_absorpt_correction_T_max 0.555
_exptl_absorpt_correction_T_min 0.361
_exptl_absorpt_correction_type multi-scan
_exptl_absorpt_process_details 'SADABS (Sheldrick, 2004)'
_exptl_crystal_colour yellow
_exptl_crystal_density_diffrn 2.716
_exptl_crystal_density_method 'not measured'
_exptl_crystal_description plate
_exptl_crystal_F_000 3264
_exptl_crystal_size_max 0.08
_exptl_crystal_size_mid 0.06
_exptl_crystal_size_min 0.04
_refine_diff_density_max 3.077
_refine_diff_density_min -1.682
_refine_diff_density_rms 0.189
_refine_ls_extinction_method none
_refine_ls_goodness_of_fit_ref 1.067
_refine_ls_hydrogen_treatment mixed
_refine_ls_matrix_type full
_refine_ls_number_parameters 300
_refine_ls_number_reflns 4499
_refine_ls_number_restraints 2
_refine_ls_restrained_S_all 1.067
_refine_ls_R_factor_all 0.0376
_refine_ls_R_factor_gt 0.0264
_refine_ls_shift/su_max 0.002
_refine_ls_shift/su_mean 0.000
_refine_ls_structure_factor_coef Fsqd
_refine_ls_weighting_details 'calc w=1/[\s^2^(Fo^2^)+(0.0284P)^2^+24.1143P] where P=(Fo^2^+2Fc^2^)/3'
_refine_ls_weighting_scheme calc
_refine_ls_wR_factor_gt 0.0573
_refine_ls_wR_factor_ref 0.0614
_reflns_number_gt 3583
_reflns_number_total 4499
_reflns_threshold_expression >2sigma(I)
_cod_data_source_file cg060330gsup1.cif
_cod_data_source_block 9
_cod_original_sg_symbol_H-M 'C 2/c'
_cod_database_code 4508838

loop_
_symmetry_equiv_pos_as_xyz
'x, y, z'
'-x, y, -z+1/2'
'x+1/2, y+1/2, z'
'-x+1/2, y+1/2, -z+1/2'
'-x, -y, -z'
'x, -y, z-1/2'
'-x+1/2, -y+1/2, -z'
'x+1/2, -y+1/2, z-1/2'

loop_
_atom_site_label
_atom_site_type_symbol
_atom_site_fract_x
_atom_site_fract_y
_atom_site_fract_z
_atom_site_U_iso_or_equiv
_atom_site_adp_type
_atom_site_occupancy
_atom_site_symmetry_multiplicity
_atom_site_calc_flag
_atom_site_refinement_flags
U1 U 0.269902(13) 0.117175(8) 0.229565(19) 0.00967(7) Uani 1 1 d .
U2 U 0.5000 0.050253(10) 0.2500 0.00786(8) Uani 1 2 d S
U3 U 0.5000 0.182741(10) 0.2500 0.00811(8) Uani 1 2 d S
O1 O 0.2340(3) 0.10551(14) 0.0595(4) 0.0174(9) Uani 1 1 d .
O2 O 0.2985(3) 0.12956(15) 0.3970(4) 0.0185(10) Uani 1 1 d .
O3 O 0.4413(3) 0.04600(14) 0.0776(4) 0.0139(9) Uani 1 1 d .
O4 O 0.4630(3) 0.18772(14) 0.0771(4) 0.0140(9) Uani 1 1 d .
O5 O 0.4180(3) 0.11681(13) 0.2536(4) 0.0147(9) Uani 1 1 d .
O6 O 0.0947(3) 0.11684(14) 0.1988(5) 0.0179(9) Uani 1 1 d D
H6A H 0.071(4) 0.0947(16) 0.218(6) 0.027 Uiso 1 1 d D
H6B H 0.076(5) 0.1413(14) 0.215(7) 0.027 Uiso 1 1 d D
O7 O 0.3500(3) 0.03130(14) 0.2738(4) 0.0136(9) Uani 1 1 d .
O8 O 0.2052(3) 0.04012(16) 0.2521(5) 0.0262(11) Uani 1 1 d .
O9 O 0.3371(3) 0.20326(14) 0.2194(4) 0.0141(9) Uani 1 1 d .
O10 O 0.1869(3) 0.19426(14) 0.1677(4) 0.0159(9) Uani 1 1 d .
N1 N 0.0000 0.0309(2) 0.2500 0.0153(16) Uani 1 2 d S
N2 N 0.5000 0.2759(2) 0.2500 0.0114(15) Uani 1 2 d S
N3 N 0.5000 -0.0419(2) 0.2500 0.0112(15) Uani 1 2 d S
N4 N 0.5000 -0.2979(3) 0.2500 0.0212(17) Uani 1 2 d S
C1 C -0.0361(4) 0.0062(2) 0.1391(6) 0.0183(14) Uani 1 1 d .
H1 H -0.0611 0.0231 0.0611 0.022 Uiso 1 1 calc R
C2 C -0.0382(4) -0.0434(2) 0.1345(6) 0.0176(14) Uani 1 1 d .
H2 H -0.0650 -0.0591 0.0549 0.021 Uiso 1 1 calc R
C3 C 0.0000 -0.0697(3) 0.2500 0.0117(18) Uani 1 2 d S
C4 C 0.5000 0.3768(3) 0.2500 0.0107(17) Uani 1 2 d S
C5 C 0.4667(4) 0.3505(2) 0.1342(6) 0.0144(12) Uani 1 1 d .
H5 H 0.4445 0.3664 0.0544 0.017 Uiso 1 1 calc R
C6 C 0.4667(4) 0.3008(2) 0.1372(5) 0.0132(13) Uani 1 1 d .
H6 H 0.4428 0.2841 0.0588 0.016 Uiso 1 1 calc R
C7 C 0.5129(4) -0.0673(2) 0.3592(5) 0.0107(12) Uani 1 1 d .
H7 H 0.5230 -0.0506 0.4360 0.013 Uiso 1 1 calc R
C8 C 0.5119(4) -0.1166(2) 0.3632(5) 0.0118(12) Uani 1 1 d .
H8 H 0.5192 -0.1324 0.4404 0.014 Uiso 1 1 calc R
C9 C 0.5000 -0.1429(3) 0.2500 0.0112(17) Uani 1 2 d S
C10 C 0.5000 -0.1955(3) 0.2500 0.0135(18) Uani 1 2 d S
C11 C 0.5547(4) -0.2222(2) 0.3608(6) 0.0177(14) Uani 1 1 d .
H11 H 0.5917 -0.2067 0.4375 0.021 Uiso 1 1 calc R
C12 C 0.5525(4) -0.2713(2) 0.3542(6) 0.0196(14) Uani 1 1 d .
H12 H 0.5908 -0.2878 0.4281 0.023 Uiso 1 1 calc R
C13 C 0.2731(4) 0.0127(2) 0.2681(6) 0.0155(13) Uani 1 1 d .
C14 C 0.2609(4) -0.0397(2) 0.2738(6) 0.0166(13) Uani 1 1 d .
H14A H 0.2057 -0.0462 0.2931 0.020 Uiso 1 1 calc R
H14B H 0.3148 -0.0531 0.3435 0.020 Uiso 1 1 calc R
C15 C 0.2501(4) -0.0637(2) 0.1435(6) 0.0214(15) Uani 1 1 d .
H15A H 0.2116 -0.0434 0.0722 0.026 Uiso 1 1 calc R
H15B H 0.3114 -0.0662 0.1385 0.026 Uiso 1 1 calc R
C16 C 0.2067(4) -0.1128(2) 0.1265(6) 0.0165(13) Uani 1 1 d .
H16A H 0.2130 -0.1280 0.0515 0.020 Uiso 1 1 calc R
H16B H 0.1402 -0.1094 0.1079 0.020 Uiso 1 1 calc R
C17 C 0.2499(4) -0.1454(2) 0.2449(6) 0.0181(14) Uani 1 1 d .
H17A H 0.3176 -0.1425 0.2761 0.022 Uiso 1 1 calc R
H17B H 0.2307 -0.1341 0.3138 0.022 Uiso 1 1 calc R
C18 C 0.2241(4) -0.1972(2) 0.2203(6) 0.0148(13) Uani 1 1 d .
H18A H 0.2507 -0.2100 0.1605 0.018 Uiso 1 1 calc R
H18B H 0.1565 -0.2001 0.1792 0.018 Uiso 1 1 calc R
C19 C 0.2590(4) -0.2266(2) 0.3454(6) 0.0145(13) Uani 1 1 d .
H19A H 0.3252 -0.2203 0.3924 0.017 Uiso 1 1 calc R
H19B H 0.2260 -0.2166 0.4003 0.017 Uiso 1 1 calc R
C20 C 0.2549(4) 0.2212(2) 0.1798(6) 0.0135(13) Uani 1 1 d .

loop_
_atom_site_aniso_label
_atom_site_aniso_U_11
_atom_site_aniso_U_22
_atom_site_aniso_U_33
_atom_site_aniso_U_23
_atom_site_aniso_U_13
_atom_site_aniso_U_12
U1 0.00729(11) 0.00778(12) 0.01456(12) 0.00048(8) 0.00484(9) 0.00003(8)
U2 0.00791(15) 0.00582(16) 0.01019(16) 0.000 0.00380(12) 0.000
U3 0.00739(15) 0.00547(16) 0.01114(16) 0.000 0.00315(12) 0.000
O1 0.015(2) 0.017(2) 0.017(2) -0.0047(17) 0.0034(18) 0.0006(18)
O2 0.019(2) 0.025(3) 0.013(2) 0.0009(18) 0.0075(18) 0.0034(19)
O3 0.014(2) 0.013(2) 0.013(2) 0.0020(17) 0.0026(17) 0.0019(17)
O4 0.015(2) 0.013(2) 0.012(2) 0.0022(16) 0.0039(17) 0.0026(17)
O5 0.020(2) 0.003(2) 0.017(2) 0.0004(17) 0.0030(18) -0.0009(17)
O6 0.012(2) 0.003(2) 0.038(3) 0.001(2) 0.0089(19) 0.0015(18)
O7 0.013(2) 0.013(2) 0.016(2) 0.0014(17) 0.0075(17) -0.0049(17)
O8 0.017(2) 0.011(2) 0.056(3) 0.004(2) 0.021(2) 0.002(2)
O9 0.009(2) 0.010(2) 0.022(2) 0.0008(17) 0.0040(18) 0.0023(16)
O10 0.012(2) 0.012(2) 0.022(2) -0.0015(18) 0.0042(18) -0.0014(17)
N1 0.009(3) 0.012(4) 0.025(4) 0.000 0.007(3) 0.000
N2 0.008(3) 0.008(4) 0.017(4) 0.000 0.003(3) 0.000
N3 0.011(3) 0.012(4) 0.010(3) 0.000 0.003(3) 0.000
N4 0.029(4) 0.011(4) 0.021(4) 0.000 0.006(3) 0.000
C1 0.022(3) 0.012(3) 0.019(3) 0.004(3) 0.006(3) 0.004(3)
C2 0.015(3) 0.020(4) 0.017(3) 0.002(3) 0.005(3) -0.003(3)
C3 0.006(4) 0.015(5) 0.013(4) 0.000 0.003(3) 0.000
C4 0.008(4) 0.009(4) 0.015(4) 0.000 0.005(3) 0.000
C5 0.014(3) 0.012(3) 0.017(3) 0.002(3) 0.005(2) -0.003(2)
C6 0.014(3) 0.012(3) 0.012(3) -0.001(2) 0.003(2) -0.001(2)
C7 0.009(3) 0.013(3) 0.009(3) -0.003(2) 0.003(2) -0.002(2)
C8 0.013(3) 0.010(3) 0.012(3) 0.005(2) 0.004(2) 0.002(2)
C9 0.004(4) 0.015(5) 0.016(4) 0.000 0.004(3) 0.000
C10 0.015(4) 0.003(4) 0.026(5) 0.000 0.012(4) 0.000
C11 0.021(3) 0.013(3) 0.017(3) -0.003(3) 0.004(3) 0.005(3)
C12 0.026(4) 0.014(3) 0.018(3) 0.008(3) 0.007(3) 0.006(3)
C13 0.018(3) 0.009(3) 0.021(3) 0.004(3) 0.009(3) 0.000(2)
C14 0.016(3) 0.012(3) 0.026(3) 0.003(3) 0.013(3) -0.002(3)
C15 0.019(3) 0.014(3) 0.027(4) 0.006(3) 0.005(3) -0.005(3)
C16 0.023(3) 0.011(3) 0.017(3) 0.002(3) 0.009(3) 0.000(3)
C17 0.017(3) 0.017(4) 0.018(3) -0.001(3) 0.004(3) -0.005(3)
C18 0.011(3) 0.019(3) 0.016(3) 0.001(3) 0.007(2) 0.000(2)
C19 0.012(3) 0.007(3) 0.021(3) -0.004(2) 0.002(3) -0.002(2)
C20 0.008(3) 0.016(3) 0.014(3) -0.002(2) 0.001(2) 0.002(2)

loop_
_atom_type_symbol
_atom_type_description
_atom_type_scat_dispersion_real
_atom_type_scat_dispersion_imag
_atom_type_scat_source
C C 0.0033 0.0016 'International Tables Vol C Tables 4.2.6.8 and 6.1.1.4'
H H 0.0000 0.0000 'International Tables Vol C Tables 4.2.6.8 and 6.1.1.4'
N N 0.0061 0.0033 'International Tables Vol C Tables 4.2.6.8 and 6.1.1.4'
O O 0.0106 0.0060 'International Tables Vol C Tables 4.2.6.8 and 6.1.1.4'
U U -9.6767 9.6646 'International Tables Vol C Tables 4.2.6.8 and 6.1.1.4'

loop_
_geom_angle_atom_site_label_1
_geom_angle_atom_site_label_2
_geom_angle_atom_site_label_3
_geom_angle
_geom_angle_site_symmetry_1
_geom_angle_site_symmetry_3
O2 U1 O1 176.58(19) . .
O2 U1 O5 92.27(17) . .
O1 U1 O5 91.07(17) . .
O2 U1 O8 90.83(18) . .
O1 U1 O8 88.37(18) . .
O5 U1 O8 115.66(14) . .
O2 U1 O10 90.97(17) . .
O1 U1 O10 86.90(16) . .
O5 U1 O10 116.36(13) . .
O8 U1 O10 127.82(14) . .
O2 U1 O6 88.36(17) . .
O1 U1 O6 88.30(17) . .
O5 U1 O6 179.27(15) . .
O8 U1 O6 63.97(13) . .
O10 U1 O6 63.97(13) . .
O2 U1 O9 85.45(16) . .
O1 U1 O9 95.22(16) . .
O5 U1 O9 66.54(12) . .
O8 U1 O9 175.80(14) . .
O10 U1 O9 50.44(12) . .
O6 U1 O9 113.87(12) . .
O2 U1 O7 93.98(16) . .
O1 U1 O7 88.06(15) . .
O5 U1 O7 65.45(12) . .
O8 U1 O7 50.23(13) . .
O10 U1 O7 174.66(12) . .
O6 U1 O7 114.16(12) . .
O9 U1 O7 131.92(12) . .
O2 U1 C13 93.33(18) . .
O1 U1 C13 87.33(18) . .
O5 U1 C13 91.05(15) . .
O8 U1 C13 24.65(15) . .
O10 U1 C13 152.07(15) . .
O6 U1 C13 88.56(15) . .
O9 U1 C13 157.45(14) . .
O7 U1 C13 25.60(14) . .
O2 U1 C20 88.50(18) . .
O1 U1 C20 90.67(17) . .
O5 U1 C20 91.81(15) . .
O8 U1 C20 152.52(15) . .
O10 U1 C20 24.80(14) . .
O6 U1 C20 88.56(14) . .
O9 U1 C20 25.65(13) . .
O7 U1 C20 157.18(14) . .
C13 U1 C20 176.54(16) . .
O2 U1 U3 89.31(14) . .
O1 U1 U3 93.30(13) . .
O5 U1 U3 28.24(10) . .
O8 U1 U3 143.82(10) . .
O10 U1 U3 88.35(9) . .
O6 U1 U3 152.17(9) . .
O9 U1 U3 38.30(8) . .
O7 U1 U3 93.67(8) . .
C13 U1 U3 119.26(12) . .
C20 U1 U3 63.65(11) . .
O2 U1 U2 99.88(13) . .
O1 U1 U2 83.42(13) . .
O5 U1 U2 28.20(10) . .
O8 U1 U2 88.27(10) . .
O10 U1 U2 142.33(9) . .
O6 U1 U2 151.27(9) . .
O9 U1 U2 94.30(8) . .
O7 U1 U2 38.35(8) . .
C13 U1 U2 63.68(12) . .
C20 U1 U2 118.89(11) . .
U3 U1 U2 56.153(6) . .
O3 U2 O3 172.3(3) . 2_655
O3 U2 O5 95.53(16) . 2_655
O3 U2 O5 90.79(16) 2_655 2_655
O3 U2 O5 90.79(16) . .
O3 U2 O5 95.53(16) 2_655 .
O5 U2 O5 69.1(2) 2_655 .
O3 U2 O7 89.24(15) . 2_655
O3 U2 O7 89.13(15) 2_655 2_655
O5 U2 O7 67.85(13) 2_655 2_655
O5 U2 O7 136.73(14) . 2_655
O3 U2 O7 89.13(15) . .
O3 U2 O7 89.24(15) 2_655 .
O5 U2 O7 136.73(14) 2_655 .
O5 U2 O7 67.85(13) . .
O7 U2 O7 155.39(19) 2_655 .
O3 U2 N3 86.17(13) . .
O3 U2 N3 86.17(13) 2_655 .
O5 U2 N3 145.45(10) 2_655 .
O5 U2 N3 145.45(10) . .
O7 U2 N3 77.69(9) 2_655 .
O7 U2 N3 77.69(9) . .
O3 U2 U3 93.83(13) . .
O3 U2 U3 93.83(13) 2_655 .
O5 U2 U3 34.55(10) 2_655 .
O5 U2 U3 34.55(10) . .
O7 U2 U3 102.31(9) 2_655 .
O7 U2 U3 102.31(9) . .
N3 U2 U3 180.0 . .
O3 U2 U1 99.99(13) . 2_655
O3 U2 U1 83.68(13) 2_655 2_655
O5 U2 U1 27.38(10) 2_655 2_655
O5 U2 U1 96.11(10) . 2_655
O7 U2 U1 41.60(9) 2_655 2_655
O7 U2 U1 161.81(9) . 2_655
N3 U2 U1 118.320(5) . 2_655
U3 U2 U1 61.680(5) . 2_655
O3 U2 U1 83.68(13) . .
O3 U2 U1 99.99(13) 2_655 .
O5 U2 U1 96.11(10) 2_655 .
O5 U2 U1 27.38(10) . .
O7 U2 U1 161.81(9) 2_655 .
O7 U2 U1 41.60(9) . .
N3 U2 U1 118.320(5) . .
U3 U2 U1 61.680(5) . .
U1 U2 U1 123.360(10) 2_655 .
O4 U3 O4 171.1(3) 2_655 .
O4 U3 O5 89.87(16) 2_655 .
O4 U3 O5 97.49(16) . .
O4 U3 O5 97.49(16) 2_655 2_655
O4 U3 O5 89.87(16) . 2_655
O5 U3 O5 69.6(2) . 2_655
O4 U3 O9 91.34(16) 2_655 .
O4 U3 O9 86.58(16) . .
O5 U3 O9 69.04(13) . .
O5 U3 O9 137.61(14) 2_655 .
O4 U3 O9 86.58(16) 2_655 2_655
O4 U3 O9 91.34(16) . 2_655
O5 U3 O9 137.61(14) . 2_655
O5 U3 O9 69.04(13) 2_655 2_655
O9 U3 O9 153.18(18) . 2_655
O4 U3 N2 85.53(13) 2_655 .
O4 U3 N2 85.53(13) . .
O5 U3 N2 145.20(10) . .
O5 U3 N2 145.20(10) 2_655 .
O9 U3 N2 76.59(9) . .
O9 U3 N2 76.59(9) 2_655 .
O4 U3 U2 94.47(13) 2_655 .
O4 U3 U2 94.47(13) . .
O5 U3 U2 34.80(10) . .
O5 U3 U2 34.80(10) 2_655 .
O9 U3 U2 103.41(9) . .
O9 U3 U2 103.41(9) 2_655 .
N2 U3 U2 180.0 . .
O4 U3 U1 90.69(13) 2_655 .
O4 U3 U1 93.48(13) . .
O5 U3 U1 27.62(10) . .
O5 U3 U1 96.85(10) 2_655 .
O9 U3 U1 41.43(9) . .
O9 U3 U1 165.10(9) 2_655 .
N2 U3 U1 117.833(5) . .
U2 U3 U1 62.167(5) . .
O4 U3 U1 93.48(13) 2_655 2_655
O4 U3 U1 90.69(12) . 2_655
O5 U3 U1 96.85(10) . 2_655
O5 U3 U1 27.62(10) 2_655 2_655
O9 U3 U1 165.10(9) . 2_655
O9 U3 U1 41.43(9) 2_655 2_655
N2 U3 U1 117.833(5) . 2_655
U2 U3 U1 62.167(5) . 2_655
U1 U3 U1 124.334(10) . 2_655
U1 O5 U3 124.14(17) . .
U1 O5 U2 124.42(17) . .
U3 O5 U2 110.65(17) . .
U1 O6 H6A 122(5) . .
U1 O6 H6B 114(5) . .
H6A O6 H6B 113(7) . .
C13 O7 U2 165.6(4) . .
C13 O7 U1 90.0(3) . .
U2 O7 U1 100.05(13) . .
C13 O8 U1 101.7(4) . .
C20 O9 U3 164.6(4) . .
C20 O9 U1 90.9(3) . .
U3 O9 U1 100.27(13) . .
C20 O10 U1 99.7(3) . .
C1 N1 C1 117.6(7) . 2
C6 N2 C6 118.0(7) 2_655 .
C6 N2 U3 121.0(4) 2_655 .
C6 N2 U3 121.0(4) . .
C7 N3 C7 116.5(7) 2_655 .
C7 N3 U2 121.7(3) 2_655 .
C7 N3 U2 121.7(3) . .
C12 N4 C12 113.5(7) . 2_655
N1 C1 C2 123.2(6) . .
N1 C1 H1 118.4 . .
C2 C1 H1 118.4 . .
C1 C2 C3 119.7(6) . .
C1 C2 H2 120.1 . .
C3 C2 H2 120.1 . .
C2 C3 C2 116.5(8) 2 .
C2 C3 C4 121.7(4) 2 3_445
C2 C3 C4 121.7(4) . 3_445
C5 C4 C5 116.6(8) . 2_655
C5 C4 C3 121.7(4) . 3
C5 C4 C3 121.7(4) 2_655 3
C6 C5 C4 120.4(6) . .
C6 C5 H5 119.8 . .
C4 C5 H5 119.8 . .
N2 C6 C5 122.3(6) . .
N2 C6 H6 118.9 . .
C5 C6 H6 118.9 . .
N3 C7 C8 123.7(5) . .
N3 C7 H7 118.2 . .
C8 C7 H7 118.2 . .
C7 C8 C9 119.6(5) . .
C7 C8 H8 120.2 . .
C9 C8 H8 120.2 . .
C8 C9 C8 116.9(7) . 2_655
C8 C9 C10 121.6(4) . .
C8 C9 C10 121.6(4) 2_655 .
C11 C10 C11 116.2(8) 2_655 .
C11 C10 C9 121.9(4) 2_655 .
C11 C10 C9 121.9(4) . .
C12 C11 C10 119.1(6) . .
C12 C11 H11 120.4 . .
C10 C11 H11 120.4 . .
N4 C12 C11 126.0(6) . .
N4 C12 H12 117.0 . .
C11 C12 H12 117.0 . .
O8 C13 O7 118.0(6) . .
O8 C13 C14 119.8(5) . .
O7 C13 C14 122.2(5) . .
O8 C13 U1 53.7(3) . .
O7 C13 U1 64.4(3) . .
C14 C13 U1 171.9(4) . .
C13 C14 C15 111.1(5) . .
C13 C14 H14A 109.4 . .
C15 C14 H14A 109.4 . .
C13 C14 H14B 109.4 . .
C15 C14 H14B 109.4 . .
H14A C14 H14B 108.0 . .
C16 C15 C14 113.5(5) . .
C16 C15 H15A 108.9 . .
C14 C15 H15A 108.9 . .
C16 C15 H15B 108.9 . .
C14 C15 H15B 108.9 . .
H15A C15 H15B 107.7 . .
C15 C16 C17 114.0(5) . .
C15 C16 H16A 108.8 . .
C17 C16 H16A 108.8 . .
C15 C16 H16B 108.8 . .
C17 C16 H16B 108.8 . .
H16A C16 H16B 107.6 . .
C18 C17 C16 114.9(5) . .
C18 C17 H17A 108.5 . .
C16 C17 H17A 108.5 . .
C18 C17 H17B 108.5 . .
C16 C17 H17B 108.5 . .
H17A C17 H17B 107.5 . .
C17 C18 C19 112.2(5) . .
C17 C18 H18A 109.2 . .
C19 C18 H18A 109.2 . .
C17 C18 H18B 109.2 . .
C19 C18 H18B 109.2 . .
H18A C18 H18B 107.9 . .
C20 C19 C18 112.5(5) 4_545 .
C20 C19 H19A 109.1 4_545 .
C18 C19 H19A 109.1 . .
C20 C19 H19B 109.1 4_545 .
C18 C19 H19B 109.1 . .
H19A C19 H19B 107.8 . .
O10 C20 O9 118.9(5) . .
O10 C20 C19 120.9(5) . 4
O9 C20 C19 120.2(5) . 4
O10 C20 U1 55.5(3) . .
O9 C20 U1 63.4(3) . .
C19 C20 U1 176.3(4) 4 .

loop_
_geom_bond_atom_site_label_1
_geom_bond_atom_site_label_2
_geom_bond_distance
_geom_bond_site_symmetry_2
U1 O2 1.770(4) .
U1 O1 1.780(4) .
U1 O5 2.197(4) .
U1 O8 2.425(4) .
U1 O10 2.465(4) .
U1 O6 2.591(4) .
U1 O9 2.638(4) .
U1 O7 2.657(4) .
U1 C13 2.947(6) .
U1 C20 2.949(6) .
U1 U3 3.9225(3) .
U1 U2 3.9403(3) .
U2 O3 1.780(4) .
U2 O3 1.780(4) 2_655
U2 O5 2.257(4) 2_655
U2 O5 2.257(4) .
U2 O7 2.483(4) 2_655
U2 O7 2.483(4) .
U2 N3 2.574(7) .
U2 U3 3.7007(4) .
U2 U1 3.9403(3) 2_655
U3 O4 1.784(4) 2_655
U3 O4 1.784(4) .
U3 O5 2.243(4) .
U3 O5 2.243(4) 2_655
U3 O9 2.471(4) .
U3 O9 2.471(4) 2_655
U3 N2 2.603(7) .
U3 U1 3.9225(3) 2_655
O6 H6A 0.79(2) .
O6 H6B 0.78(2) .
O7 C13 1.273(7) .
O8 C13 1.255(7) .
O9 C20 1.277(6) .
O10 C20 1.255(7) .
N1 C1 1.332(7) .
N1 C1 1.332(7) 2
N2 C6 1.350(6) 2_655
N2 C6 1.350(6) .
N3 C7 1.351(6) 2_655
N3 C7 1.351(6) .
N4 C12 1.352(7) .
N4 C12 1.352(7) 2_655
C1 C2 1.388(8) .
C1 H1 0.9300 .
C2 C3 1.397(7) .
C2 H2 0.9300 .
C3 C2 1.397(7) 2
C3 C4 1.495(11) 3_445
C4 C5 1.395(7) .
C4 C5 1.395(7) 2_655
C4 C3 1.495(11) 3
C5 C6 1.389(8) .
C5 H5 0.9300 .
C6 H6 0.9300 .
C7 C8 1.378(8) .
C7 H7 0.9300 .
C8 C9 1.403(7) .
C8 H8 0.9300 .
C9 C8 1.403(7) 2_655
C9 C10 1.468(11) .
C10 C11 1.410(7) 2_655
C10 C11 1.410(7) .
C11 C12 1.375(8) .
C11 H11 0.9300 .
C12 H12 0.9300 .
C13 C14 1.480(8) .
C14 C15 1.542(9) .
C14 H14A 0.9700 .
C14 H14B 0.9700 .
C15 C16 1.506(8) .
C15 H15A 0.9700 .
C15 H15B 0.9700 .
C16 C17 1.526(8) .
C16 H16A 0.9700 .
C16 H16B 0.9700 .
C17 C18 1.500(9) .
C17 H17A 0.9700 .
C17 H17B 0.9700 .
C18 C19 1.522(8) .
C18 H18A 0.9700 .
C18 H18B 0.9700 .
C19 C20 1.486(8) 4_545
C19 H19A 0.9700 .
C19 H19B 0.9700 .
C20 C19 1.486(8) 4

loop_
_geom_hbond_atom_site_label_D
_geom_hbond_atom_site_label_H
_geom_hbond_atom_site_label_A
_geom_hbond_distance_DH
_geom_hbond_distance_HA
_geom_hbond_distance_DA
_geom_hbond_angle_DHA
_geom_hbond_site_symmetry_A
O6 H6A N1 0.79(2) 2.19(2) 2.973(7) 174(7) .
O6 H6B N4 0.78(2) 2.19(2) 2.960(7) 169(7) 3_455

loop_
_geom_torsion_atom_site_label_1
_geom_torsion_atom_site_label_2
_geom_torsion_atom_site_label_3
_geom_torsion_atom_site_label_4
_geom_torsion
_geom_torsion_site_symmetry_2
_geom_torsion_site_symmetry_3
_geom_torsion_site_symmetry_4
C8 C9 C10 C11 -32.4(4) . . .
C5 C4 C3 C2 3.8(4) 3 3 3
